data_4306378
loop_
_publ_author_name
'Peter Nockemann'
'Ben Thijs'
'Tatjana N. Parac-Vogt'
'Kristof Van Hecke'
'Luc Van Meervelt'
'Bernard Tinant'
'Ingo Hartenbach'
'Thomas Schleid'
'Vu Thi Ngan'
'Minh Tho Nguyen'
'Koen Binnemans'

_publ_section_title
;
Carboxyl-Functionalized Task-Specific Ionic Liquids for Solubilizing Metal
Oxides
;
_journal_name_full 'Inorganic Chemistry'
_journal_page_first 9987
_journal_page_last 9999
_journal_paper_doi 10.1021/ic801213z
_journal_volume 47
_journal_year 2008
_chemical_formula_moiety 'C42 H78 Eu2 N6 O22, 6(C2 F6 N O4 S2), 2(O)'
_chemical_formula_sum 'C54 H78 Eu2 F36 N12 O48 S12'
_chemical_formula_weight 3036.04
_chemical_name_systematic
; 
 ? 
;
_space_group_IT_number 14
_symmetry_cell_setting monoclinic
_symmetry_space_group_name_Hall '-P 2yn'
_symmetry_space_group_name_H-M 'P 1 21/n 1'
_atom_sites_solution_hydrogens geom
_atom_sites_solution_primary direct
_atom_sites_solution_secondary difmap
_audit_creation_method SHELXL-97
_cell_angle_alpha 90.00
_cell_angle_beta 94.79(3)
_cell_angle_gamma 90.00
_cell_formula_units_Z 2
_cell_length_a 16.056(3)
_cell_length_b 14.767(3)
_cell_length_c 22.585(5)
_cell_measurement_temperature 120(2)
_cell_volume 5336.2(19)
_computing_cell_refinement MAR
_computing_data_collection MAR
_computing_data_reduction MARHKL
_computing_publication_material Platon
_computing_structure_refinement 'SHELXL-97 (Sheldrick, 1997)'
_computing_structure_solution 'SHELXS-97 (Sheldrick, 1990)'
_diffrn_ambient_temperature 120(2)
_diffrn_measured_fraction_theta_full 0.986
_diffrn_measured_fraction_theta_max 0.986
_diffrn_measurement_device_type 'MAR345 IP'
_diffrn_measurement_method '\f scans'
_diffrn_radiation_monochromator graphite
_diffrn_radiation_source 'RU200 rotating anode'
_diffrn_radiation_type MoK\a
_diffrn_radiation_wavelength 0.71073
_diffrn_reflns_av_R_equivalents 0.0250
_diffrn_reflns_av_sigmaI/netI 0.0420
_diffrn_reflns_limit_h_max 19
_diffrn_reflns_limit_h_min -19
_diffrn_reflns_limit_k_max 17
_diffrn_reflns_limit_k_min -17
_diffrn_reflns_limit_l_max 27
_diffrn_reflns_limit_l_min -27
_diffrn_reflns_number 18354
_diffrn_reflns_theta_full 25.38
_diffrn_reflns_theta_max 25.38
_diffrn_reflns_theta_min 2.97
_exptl_absorpt_coefficient_mu 1.556
_exptl_absorpt_correction_type none
_exptl_crystal_colour colourless
_exptl_crystal_density_diffrn 1.889
_exptl_crystal_density_method 'not measured'
_exptl_crystal_description block
_exptl_crystal_F_000 3024
_exptl_crystal_size_max 0.35
_exptl_crystal_size_mid 0.30
_exptl_crystal_size_min 0.28
_refine_diff_density_max 4.319
_refine_diff_density_min -1.692
_refine_diff_density_rms 0.136
_refine_ls_extinction_method none
_refine_ls_goodness_of_fit_ref 1.022
_refine_ls_hydrogen_treatment constr
_refine_ls_matrix_type full
_refine_ls_number_parameters 845
_refine_ls_number_reflns 9678
_refine_ls_number_restraints 147
_refine_ls_restrained_S_all 1.049
_refine_ls_R_factor_all 0.0652
_refine_ls_R_factor_gt 0.0579
_refine_ls_shift/su_max 0.000
_refine_ls_shift/su_mean 0.000
_refine_ls_structure_factor_coef Fsqd
_refine_ls_weighting_details 'calc w=1/[\s^2^(Fo^2^)+(0.0788P)^2^+31.8230P] where P=(Fo^2^+2Fc^2^)/3'
_refine_ls_weighting_scheme calc
_refine_ls_wR_factor_gt 0.1505
_refine_ls_wR_factor_ref 0.1566
_reflns_number_gt 8454
_reflns_number_total 9678
_reflns_threshold_expression >2sigma(I)
_cod_data_source_file ic801213z_si_005.cif
_cod_data_source_block eumorf
_cod_original_sg_symbol_H-M 'P 21/n'
_cod_database_code 4306378

loop_
_symmetry_equiv_pos_as_xyz
'x, y, z'
'-x+1/2, y+1/2, -z+1/2'
'-x, -y, -z'
'x-1/2, -y-1/2, z-1/2'

loop_
_atom_site_label
_atom_site_type_symbol
_atom_site_fract_x
_atom_site_fract_y
_atom_site_fract_z
_atom_site_U_iso_or_equiv
_atom_site_adp_type
_atom_site_occupancy
_atom_site_symmetry_multiplicity
_atom_site_calc_flag
_atom_site_refinement_flags
_atom_site_disorder_assembly
_atom_site_disorder_group
C1 C 1.0134(3) 0.6936(3) 0.21426(17) 0.0380(11) Uani 1 1 d . . .
H1A H 0.9717 0.6442 0.2097 0.046 Uiso 1 1 calc R . .
H1B H 1.0695 0.6659 0.2209 0.046 Uiso 1 1 calc R . .
C2 C 0.9966(3) 0.7505(4) 0.2672(2) 0.0498(14) Uani 1 1 d . . .
H2A H 0.9388 0.7743 0.2619 0.060 Uiso 1 1 calc R . .
H2B H 1.0013 0.7122 0.3033 0.060 Uiso 1 1 calc R . .
C3 C 1.0415(4) 0.8827(4) 0.2250(2) 0.0595(15) Uani 1 1 d . . .
H3A H 1.0782 0.9363 0.2312 0.071 Uiso 1 1 calc R . .
H3B H 0.9828 0.9041 0.2208 0.071 Uiso 1 1 calc R . .
C4 C 1.0612(3) 0.8339(3) 0.1687(2) 0.0435(12) Uani 1 1 d . . .
H4A H 1.0513 0.8755 0.1345 0.052 Uiso 1 1 calc R . .
H4B H 1.1211 0.8168 0.1719 0.052 Uiso 1 1 calc R . .
C5 C 1.0465(3) 0.6983(3) 0.10797(18) 0.0366(10) Uani 1 1 d . . .
H5A H 1.0462 0.7385 0.0728 0.044 Uiso 1 1 calc R . .
H5B H 1.1056 0.6849 0.1210 0.044 Uiso 1 1 calc R . .
C6 C 1.0043(3) 0.6111(3) 0.08890(17) 0.0333(10) Uani 1 1 d . . .
C7 C 0.9200(3) 0.7761(3) 0.1377(2) 0.0384(11) Uani 1 1 d . . .
H7A H 0.8973 0.8135 0.1683 0.058 Uiso 1 1 calc R . .
H7B H 0.8861 0.7212 0.1314 0.058 Uiso 1 1 calc R . .
H7C H 0.9189 0.8103 0.1004 0.058 Uiso 1 1 calc R . .
C8 C 0.7568(3) 0.7384(4) -0.00730(19) 0.0453(12) Uani 1 1 d . . .
H8A H 0.7732 0.6866 0.0189 0.054 Uiso 1 1 calc R . .
H8B H 0.7995 0.7864 0.0000 0.054 Uiso 1 1 calc R . .
C9 C 0.6746(4) 0.7733(4) 0.0078(2) 0.0608(16) Uani 1 1 d . . .
H9A H 0.6326 0.7243 0.0025 0.073 Uiso 1 1 calc R . .
H9B H 0.6787 0.7920 0.0500 0.073 Uiso 1 1 calc R . .
C10 C 0.6356(3) 0.8179(4) -0.0882(2) 0.0542(14) Uani 1 1 d . . .
H10A H 0.6129 0.8681 -0.1138 0.065 Uiso 1 1 calc R . .
H10B H 0.5943 0.7680 -0.0909 0.065 Uiso 1 1 calc R . .
C11 C 0.7158(3) 0.7855(4) -0.1098(2) 0.0470(13) Uani 1 1 d . . .
H11A H 0.7558 0.8366 -0.1091 0.056 Uiso 1 1 calc R . .
H11B H 0.7054 0.7650 -0.1515 0.056 Uiso 1 1 calc R . .
C12 C 0.8416(3) 0.6958(3) -0.09044(18) 0.0340(10) Uani 1 1 d . . .
H12A H 0.8698 0.7555 -0.0878 0.041 Uiso 1 1 calc R . .
H12B H 0.8375 0.6773 -0.1327 0.041 Uiso 1 1 calc R . .
C13 C 0.8978(3) 0.6276(3) -0.05518(17) 0.0333(10) Uani 1 1 d . . .
C14 C 0.7058(3) 0.6236(4) -0.0840(2) 0.0480(13) Uani 1 1 d . . .
H14A H 0.7030 0.6095 -0.1265 0.072 Uiso 1 1 calc R . .
H14B H 0.6491 0.6322 -0.0719 0.072 Uiso 1 1 calc R . .
H14C H 0.7328 0.5736 -0.0614 0.072 Uiso 1 1 calc R . .
C15 C 0.7066(3) 0.1679(5) 0.0621(2) 0.0608(17) Uani 1 1 d . . .
H15A H 0.7177 0.1041 0.0735 0.073 Uiso 1 1 calc R . .
H15B H 0.7536 0.2051 0.0798 0.073 Uiso 1 1 calc R . .
C16 C 0.6284(4) 0.1978(6) 0.0857(3) 0.081(2) Uani 1 1 d . . .
H16A H 0.6331 0.1895 0.1294 0.098 Uiso 1 1 calc R . .
H16B H 0.6202 0.2632 0.0775 0.098 Uiso 1 1 calc R . .
C17 C 0.5478(4) 0.1634(6) -0.0029(3) 0.074(2) Uani 1 1 d . . .
H17A H 0.5396 0.2288 -0.0111 0.089 Uiso 1 1 calc R . .
H17B H 0.4977 0.1307 -0.0203 0.089 Uiso 1 1 calc R . .
C18 C 0.6225(3) 0.1312(4) -0.0311(3) 0.0599(16) Uani 1 1 d . . .
H18A H 0.6147 0.1431 -0.0743 0.072 Uiso 1 1 calc R . .
H18B H 0.6279 0.0649 -0.0253 0.072 Uiso 1 1 calc R . .
C19 C 0.7031(3) 0.2759(3) -0.02485(19) 0.0390(11) Uani 1 1 d . . .
H19A H 0.6962 0.2779 -0.0688 0.047 Uiso 1 1 calc R . .
H19B H 0.6535 0.3058 -0.0102 0.047 Uiso 1 1 calc R . .
C20 C 0.7788(3) 0.3317(3) -0.00474(18) 0.0396(11) Uani 1 1 d . . .
C21 C 0.7728(3) 0.1271(4) -0.0292(2) 0.0520(14) Uani 1 1 d . . .
H21A H 0.7688 0.0626 -0.0195 0.078 Uiso 1 1 calc R . .
H21B H 0.8256 0.1515 -0.0110 0.078 Uiso 1 1 calc R . .
H21C H 0.7706 0.1345 -0.0724 0.078 Uiso 1 1 calc R . .
C22 C 0.8812(5) 0.4023(5) 0.3380(3) 0.0765(19) Uani 1 1 d . . .
C23 C 0.6566(5) 0.6335(7) 0.2593(3) 0.098(3) Uani 1 1 d . . .
C24 C 0.9125(3) 0.7786(4) 0.7137(3) 0.0536(15) Uani 1 1 d . . .
C25 C 0.7779(4) 0.4791(4) 0.7487(3) 0.0606(16) Uani 1 1 d . . .
C26 C -0.0200(2) 0.0897(3) 0.09421(18) 0.0488(13) Uani 1 1 d D . .
N1 N 1.0090(2) 0.7501(3) 0.15740(14) 0.0319(8) Uani 1 1 d . . .
N2 N 0.7549(2) 0.7079(3) -0.07229(15) 0.0359(9) Uani 1 1 d . . .
N3 N 0.7020(2) 0.1764(3) -0.00591(16) 0.0470(11) Uani 1 1 d . . .
N4 N 0.7811(3) 0.5440(3) 0.31933(18) 0.0513(12) Uani 1 1 d . . .
N5 N 0.8478(2) 0.6144(3) 0.69064(15) 0.0395(10) Uani 1 1 d . . .
N6 N -0.0296(6) 0.0335(5) -0.0218(4) 0.047(2) Uani 0.50 1 d P . .
O1 O 1.0535(2) 0.8242(3) 0.27518(15) 0.0584(11) Uani 1 1 d . . .
O2 O 1.03503(19) 0.5713(2) 0.04569(12) 0.0370(7) Uani 1 1 d . . .
O3 O 0.9441(2) 0.5795(2) 0.11286(13) 0.0389(8) Uani 1 1 d . . .
O4 O 0.6479(2) 0.8482(3) -0.02849(15) 0.0594(10) Uani 1 1 d . . .
O5 O 0.86948(18) 0.5833(2) -0.01433(12) 0.0358(7) Uani 1 1 d . . .
O6 O 0.97033(17) 0.6250(2) -0.07174(12) 0.0346(7) Uani 1 1 d . . .
O7 O 0.5569(3) 0.1488(4) 0.06035(19) 0.0904(17) Uani 1 1 d . . .
O8 O 0.7775(2) 0.4121(2) -0.02272(13) 0.0403(8) Uani 1 1 d . . .
O9 O 0.83891(19) 0.3007(2) 0.02873(14) 0.0431(8) Uani 1 1 d . . .
O10 O 0.7784(2) 0.5091(3) 0.08567(13) 0.0452(9) Uani 1 1 d . . .
O11 O 0.9041(2) 0.3922(3) 0.14524(14) 0.0515(9) Uani 1 1 d . . .
O12 O 0.7526(3) 0.4362(3) 0.39647(18) 0.0795(14) Uani 1 1 d . . .
O13 O 0.7251(4) 0.3872(3) 0.2932(2) 0.0888(16) Uani 1 1 d . . .
O14 O 0.7617(5) 0.5249(3) 0.20726(18) 0.105(2) Uani 1 1 d U . .
O15 O 0.8148(3) 0.6653(3) 0.2522(2) 0.0721(13) Uani 1 1 d . . .
O16 O 0.7658(2) 0.7486(2) 0.66273(13) 0.0426(8) Uani 1 1 d . . .
O17 O 0.7887(2) 0.7157(2) 0.76893(13) 0.0452(9) Uani 1 1 d . . .
O18 O 0.9106(2) 0.5628(3) 0.79283(15) 0.0529(10) Uani 1 1 d . . .
O19 O 0.9202(2) 0.4694(2) 0.70376(18) 0.0543(10) Uani 1 1 d . . .
O24 O 0.7544(4) 0.8317(4) 0.3267(2) 0.1010(19) Uani 1 1 d . . .
O20A O 0.1107(4) 0.0277(6) 0.0437(4) 0.094(3) Uani 0.543(6) 1 d PD . 1
O21A O 0.0445(6) 0.1667(4) 0.0065(3) 0.082(3) Uani 0.543(6) 1 d PD . 1
O20B O 0.1216(4) 0.0888(7) 0.0520(4) 0.078(3) Uani 0.457(6) 1 d PD . 2
O21B O -0.0014(5) 0.1276(5) -0.0165(3) 0.064(3) Uani 0.457(6) 1 d PD . 2
F1 F 0.9297(3) 0.4515(3) 0.37437(19) 0.0997(15) Uani 1 1 d . . .
F2 F 0.8880(3) 0.3186(3) 0.3574(2) 0.1411(16) Uani 1 1 d . . .
F3 F 0.9085(3) 0.4067(3) 0.28483(16) 0.0918(12) Uani 1 1 d . . .
F4 F 0.6080(4) 0.5634(6) 0.2660(3) 0.170(3) Uani 1 1 d . . .
F5 F 0.6378(4) 0.6688(5) 0.2048(2) 0.158(3) Uani 1 1 d . . .
F6 F 0.6570(4) 0.6912(5) 0.2992(3) 0.151(2) Uani 1 1 d . . .
F7 F 0.8953(2) 0.8635(2) 0.72641(19) 0.0738(11) Uani 1 1 d . . .
F8 F 0.9452(2) 0.7755(3) 0.66156(19) 0.0789(11) Uani 1 1 d . . .
F9 F 0.9684(2) 0.7471(3) 0.7553(2) 0.0872(13) Uani 1 1 d . . .
F10 F 0.7278(2) 0.5327(2) 0.77583(16) 0.0638(9) Uani 1 1 d . . .
F11 F 0.7369(3) 0.4535(3) 0.6983(2) 0.1042(15) Uani 1 1 d . . .
F12 F 0.7932(3) 0.4084(3) 0.7820(3) 0.1353(19) Uani 1 1 d . . .
F13A F -0.0195(5) 0.1763(4) 0.1093(3) 0.074(2) Uani 0.534(4) 1 d PD A 1
F14A F -0.0984(3) 0.0647(6) 0.0843(3) 0.081(2) Uani 0.534(4) 1 d PD A 1
F15A F 0.0107(6) 0.0452(5) 0.1423(2) 0.084(3) Uani 0.534(4) 1 d PD A 1
F13B F 0.0324(4) 0.1224(6) 0.1363(3) 0.070(2) Uani 0.466(4) 1 d PD A 2
F14B F -0.0845(4) 0.1446(5) 0.0846(3) 0.068(2) Uani 0.466(4) 1 d PD A 2
F15B F -0.0469(5) 0.0102(4) 0.1091(3) 0.066(2) Uani 0.466(4) 1 d PD A 2
S1 S 0.77174(11) 0.44152(10) 0.33616(6) 0.0615(4) Uani 1 1 d . . .
S2 S 0.76696(10) 0.58590(9) 0.25595(5) 0.0529(3) Uani 1 1 d . . .
S3 S 0.81750(7) 0.71010(7) 0.71091(4) 0.0328(2) Uani 1 1 d . . .
S4 S 0.87689(8) 0.53568(8) 0.73495(5) 0.0409(3) Uani 1 1 d . . .
S5 S 0.03730(9) 0.07454(10) 0.02852(6) 0.0553(4) Uani 1 1 d D . .
S6 S 0.53495(11) 0.45490(15) 0.04894(9) 0.0920(6) Uani 1 1 d DU . .
C27 C 0.5058(3) 0.5215(3) 0.11054(19) 0.117(2) Uani 1 1 d DU B .
F16A F 0.5259(7) 0.6068(5) 0.1010(5) 0.136(3) Uani 0.507(6) 1 d PDU B 1
F17A F 0.4352(4) 0.5124(6) 0.1334(3) 0.103(2) Uani 0.507(6) 1 d PDU B 1
F18A F 0.5588(5) 0.4918(7) 0.1572(3) 0.129(3) Uani 0.507(6) 1 d PDU B 1
F16B F 0.5528(6) 0.5952(6) 0.1137(6) 0.138(4) Uani 0.493(6) 1 d PDU B 2
F17B F 0.4251(4) 0.5441(6) 0.0918(3) 0.100(3) Uani 0.493(6) 1 d PDU B 2
F18B F 0.5073(7) 0.4772(7) 0.1584(3) 0.132(3) Uani 0.493(6) 1 d PDU B 2
N7 N 0.4549(5) 0.4649(8) 0.0026(3) 0.085(2) Uani 0.50 1 d PDU . .
O22A O 0.6179(3) 0.4652(6) 0.0395(4) 0.084(2) Uani 0.618(6) 1 d PDU . 1
O23A O 0.5038(5) 0.3772(5) 0.0855(4) 0.116(3) Uani 0.618(6) 1 d PDU . 1
O22B O 0.4822(5) 0.3819(6) 0.0323(6) 0.079(2) Uani 0.382(6) 1 d PDU . 2
O23B O 0.6215(4) 0.4416(9) 0.0679(5) 0.073(3) Uani 0.382(6) 1 d PDU . 2
Eu1 Eu 0.903260(12) 0.452357(14) 0.044230(8) 0.02956(6) Uani 1 1 d . . .

loop_
_atom_site_aniso_label
_atom_site_aniso_U_11
_atom_site_aniso_U_22
_atom_site_aniso_U_33
_atom_site_aniso_U_23
_atom_site_aniso_U_13
_atom_site_aniso_U_12
C1 0.040(2) 0.050(3) 0.0236(19) 0.0035(18) -0.0007(17) 0.010(2)
C2 0.050(3) 0.070(3) 0.028(2) -0.006(2) -0.002(2) 0.004(3)
C3 0.055(3) 0.064(3) 0.059(3) -0.024(3) 0.004(3) -0.010(3)
C4 0.039(2) 0.043(2) 0.048(3) -0.005(2) 0.003(2) -0.006(2)
C5 0.039(2) 0.046(2) 0.0268(19) 0.0016(18) 0.0131(17) 0.0058(19)
C6 0.036(2) 0.042(2) 0.0216(18) 0.0056(16) -0.0024(16) 0.0082(18)
C7 0.030(2) 0.048(2) 0.036(2) -0.0004(19) -0.0011(17) 0.0121(19)
C8 0.048(3) 0.063(3) 0.024(2) -0.002(2) 0.0002(18) 0.015(2)
C9 0.064(3) 0.087(4) 0.031(2) -0.008(2) 0.002(2) 0.025(3)
C10 0.047(3) 0.070(3) 0.044(3) -0.007(2) -0.004(2) 0.026(2)
C11 0.049(3) 0.061(3) 0.030(2) 0.009(2) -0.0028(19) 0.022(2)
C12 0.031(2) 0.042(2) 0.0282(19) 0.0047(17) 0.0004(16) 0.0081(18)
C13 0.034(2) 0.043(2) 0.0225(18) 0.0000(17) -0.0012(16) 0.0091(18)
C14 0.032(2) 0.059(3) 0.052(3) -0.005(2) 0.000(2) 0.007(2)
C15 0.045(3) 0.111(5) 0.027(2) 0.022(3) 0.002(2) -0.009(3)
C16 0.056(3) 0.150(7) 0.039(3) 0.020(4) 0.006(3) 0.015(4)
C17 0.049(3) 0.125(6) 0.047(3) 0.017(3) -0.001(3) 0.000(4)
C18 0.050(3) 0.079(4) 0.050(3) 0.014(3) -0.001(2) -0.018(3)
C19 0.034(2) 0.056(3) 0.027(2) 0.0063(19) 0.0004(17) 0.002(2)
C20 0.035(2) 0.059(3) 0.0253(19) 0.0048(19) 0.0031(17) 0.008(2)
C21 0.055(3) 0.055(3) 0.047(3) 0.006(2) 0.007(2) 0.006(2)
C22 0.111(4) 0.063(4) 0.063(3) 0.014(3) 0.050(3) 0.016(3)
C23 0.078(4) 0.146(7) 0.064(4) 0.041(4) -0.035(3) -0.019(5)
C24 0.045(3) 0.041(3) 0.074(4) -0.004(2) 0.003(3) 0.002(2)
C25 0.053(3) 0.041(3) 0.090(4) 0.012(3) 0.013(3) 0.002(2)
C26 0.050(3) 0.052(3) 0.042(3) 0.010(2) -0.007(2) -0.001(2)
N1 0.0273(16) 0.0412(19) 0.0268(16) -0.0016(14) -0.0006(13) 0.0064(15)
N2 0.0354(18) 0.049(2) 0.0235(16) 0.0019(15) 0.0014(14) 0.0101(16)
N3 0.040(2) 0.071(3) 0.0293(18) 0.0164(18) 0.0017(16) -0.005(2)
N4 0.073(3) 0.049(2) 0.032(2) -0.0024(17) 0.004(2) -0.001(2)
N5 0.051(2) 0.040(2) 0.0266(17) -0.0032(15) 0.0012(16) 0.0023(17)
N6 0.054(5) 0.042(4) 0.042(4) 0.004(4) -0.006(4) 0.001(4)
O1 0.051(2) 0.083(3) 0.0392(18) -0.0201(18) -0.0082(15) -0.0063(19)
O2 0.0400(15) 0.0523(17) 0.0191(13) -0.0033(12) 0.0052(11) 0.0179(14)
O3 0.0449(16) 0.0465(17) 0.0266(14) -0.0038(13) 0.0099(13) -0.0013(14)
O4 0.061(2) 0.074(2) 0.0414(18) -0.0146(17) -0.0056(16) 0.0323(19)
O5 0.0335(14) 0.0466(16) 0.0278(14) 0.0089(13) 0.0062(12) 0.0124(13)
O6 0.0276(13) 0.0480(17) 0.0283(14) 0.0062(12) 0.0032(11) 0.0091(13)
O7 0.045(2) 0.174(5) 0.053(2) 0.033(3) 0.0105(18) -0.008(3)
O8 0.0419(16) 0.0477(17) 0.0296(15) 0.0066(13) -0.0072(13) 0.0094(14)
O9 0.0344(15) 0.0472(18) 0.0457(17) 0.0078(14) -0.0091(14) 0.0024(14)
O10 0.0400(16) 0.066(2) 0.0307(15) 0.0012(15) 0.0101(13) 0.0097(16)
O11 0.0584(19) 0.064(2) 0.0343(15) 0.0145(15) 0.0191(14) 0.0205(17)
O12 0.096(3) 0.099(3) 0.049(2) 0.028(2) 0.037(2) 0.024(3)
O13 0.145(4) 0.061(2) 0.064(3) -0.005(2) 0.032(3) -0.041(3)
O14 0.220(6) 0.063(3) 0.037(2) -0.0085(19) 0.040(3) -0.020(3)
O15 0.087(3) 0.053(2) 0.075(3) 0.014(2) -0.001(2) -0.018(2)
O16 0.0529(18) 0.0444(17) 0.0294(15) 0.0076(13) -0.0020(13) 0.0044(15)
O17 0.0604(19) 0.0509(18) 0.0249(14) 0.0015(13) 0.0066(14) 0.0167(16)
O18 0.061(2) 0.059(2) 0.0368(17) 0.0060(15) -0.0069(16) 0.0106(18)
O19 0.056(2) 0.0418(18) 0.066(2) -0.0064(16) 0.0082(18) 0.0077(16)
O24 0.115(4) 0.106(4) 0.082(3) -0.004(3) 0.015(3) 0.003(4)
O20A 0.079(6) 0.148(9) 0.054(5) -0.028(5) -0.004(4) 0.032(6)
O21A 0.108(6) 0.099(6) 0.040(4) -0.002(4) 0.006(4) -0.046(5)
O20B 0.036(4) 0.083(6) 0.116(8) -0.056(6) 0.010(4) 0.001(4)
O21B 0.098(7) 0.054(5) 0.041(4) 0.025(4) 0.015(4) 0.019(5)
F1 0.102(3) 0.134(4) 0.064(2) 0.009(2) 0.007(2) 0.057(3)
F2 0.223(4) 0.076(2) 0.143(3) 0.050(2) 0.131(3) 0.069(3)
F3 0.130(3) 0.088(3) 0.0669(19) 0.0039(19) 0.0629(19) 0.007(2)
F4 0.086(3) 0.304(9) 0.114(4) 0.063(5) -0.021(3) -0.055(4)
F5 0.136(4) 0.232(6) 0.094(3) 0.066(4) -0.051(3) -0.007(5)
F6 0.153(4) 0.203(6) 0.093(3) -0.009(4) -0.007(3) 0.095(4)
F7 0.0626(19) 0.0365(16) 0.121(3) -0.0124(17) -0.001(2) -0.0044(15)
F8 0.0593(19) 0.071(2) 0.111(3) 0.006(2) 0.0344(19) -0.0091(17)
F9 0.0563(19) 0.062(2) 0.135(3) -0.015(2) -0.040(2) 0.0009(17)
F10 0.0578(18) 0.0620(19) 0.074(2) 0.0053(16) 0.0204(16) 0.0029(15)
F11 0.078(2) 0.107(3) 0.129(3) -0.064(2) 0.024(2) -0.037(2)
F12 0.068(2) 0.079(2) 0.264(6) 0.096(3) 0.043(3) 0.020(2)
F13A 0.085(4) 0.057(4) 0.085(4) -0.006(3) 0.036(4) -0.004(3)
F14A 0.059(4) 0.132(7) 0.054(4) -0.007(4) 0.017(3) -0.018(4)
F15A 0.134(6) 0.076(5) 0.039(3) 0.011(3) -0.006(4) 0.031(4)
F13B 0.068(4) 0.109(6) 0.031(3) -0.001(4) -0.009(3) -0.008(4)
F14B 0.089(5) 0.066(4) 0.049(4) 0.012(3) 0.008(4) 0.032(4)
F15B 0.097(5) 0.047(4) 0.061(4) 0.010(3) 0.036(4) -0.006(4)
S1 0.0878(10) 0.0598(8) 0.0406(6) 0.0081(6) 0.0272(6) -0.0040(7)
S2 0.0821(9) 0.0469(7) 0.0311(5) -0.0020(5) 0.0134(6) -0.0126(7)
S3 0.0401(5) 0.0334(5) 0.0244(4) 0.0005(4) -0.0007(4) 0.0004(4)
S4 0.0473(6) 0.0347(5) 0.0406(6) 0.0013(5) 0.0032(5) 0.0047(5)
S5 0.0480(7) 0.0663(8) 0.0526(7) -0.0098(6) 0.0100(6) -0.0158(6)
S6 0.0626(9) 0.1258(15) 0.0848(12) -0.0244(10) -0.0114(9) 0.0329(10)
C27 0.096(4) 0.153(5) 0.106(4) -0.038(4) 0.024(4) -0.039(4)
F16A 0.135(7) 0.128(6) 0.149(7) -0.068(6) 0.036(6) -0.049(6)
F17A 0.104(4) 0.133(5) 0.082(4) -0.042(4) 0.066(3) -0.040(4)
F18A 0.149(6) 0.174(7) 0.068(4) -0.003(5) 0.031(5) -0.094(6)
F16B 0.129(7) 0.129(7) 0.155(7) -0.071(6) 0.003(6) -0.029(6)
F17B 0.078(4) 0.151(6) 0.078(4) -0.045(4) 0.038(4) 0.013(4)
F18B 0.140(6) 0.171(7) 0.093(5) -0.002(5) 0.060(5) -0.049(6)
N7 0.044(4) 0.107(5) 0.103(5) -0.009(4) -0.001(4) 0.004(4)
O22A 0.044(3) 0.130(5) 0.079(4) -0.020(4) 0.018(3) 0.005(3)
O23A 0.076(4) 0.121(6) 0.141(6) 0.058(5) -0.046(4) -0.030(4)
O22B 0.042(4) 0.098(5) 0.093(4) -0.026(4) -0.012(4) -0.004(4)
O23B 0.041(5) 0.116(7) 0.065(6) 0.004(6) 0.020(5) 0.001(5)
Eu1 0.02924(10) 0.03979(12) 0.02003(9) 0.00282(8) 0.00436(8) 0.00745(8)

loop_
_atom_type_symbol
_atom_type_description
_atom_type_scat_dispersion_real
_atom_type_scat_dispersion_imag
_atom_type_scat_source
C C 0.0033 0.0016 'International Tables Vol C Tables 4.2.6.8 and 6.1.1.4'
H H 0.0000 0.0000 'International Tables Vol C Tables 4.2.6.8 and 6.1.1.4'
N N 0.0061 0.0033 'International Tables Vol C Tables 4.2.6.8 and 6.1.1.4'
O O 0.0106 0.0060 'International Tables Vol C Tables 4.2.6.8 and 6.1.1.4'
F F 0.0171 0.0103 'International Tables Vol C Tables 4.2.6.8 and 6.1.1.4'
S S 0.1246 0.1234 'International Tables Vol C Tables 4.2.6.8 and 6.1.1.4'
Eu Eu -0.1578 3.6682 'International Tables Vol C Tables 4.2.6.8 and 6.1.1.4'

loop_
_geom_angle_atom_site_label_1
_geom_angle_atom_site_label_2
_geom_angle_atom_site_label_3
_geom_angle
_geom_angle_site_symmetry_1
_geom_angle_site_symmetry_3
_geom_angle_publ_flag
C2 C1 N1 111.4(4) . . ?
C2 C1 H1A 109.3 . . ?
N1 C1 H1A 109.3 . . ?
C2 C1 H1B 109.3 . . ?
N1 C1 H1B 109.3 . . ?
H1A C1 H1B 108.0 . . ?
O1 C2 C1 111.8(4) . . ?
O1 C2 H2A 109.3 . . ?
C1 C2 H2A 109.3 . . ?
O1 C2 H2B 109.3 . . ?
C1 C2 H2B 109.3 . . ?
H2A C2 H2B 107.9 . . ?
O1 C3 C4 110.7(5) . . ?
O1 C3 H3A 109.5 . . ?
C4 C3 H3A 109.5 . . ?
O1 C3 H3B 109.5 . . ?
C4 C3 H3B 109.5 . . ?
H3A C3 H3B 108.1 . . ?
N1 C4 C3 112.3(4) . . ?
N1 C4 H4A 109.1 . . ?
C3 C4 H4A 109.1 . . ?
N1 C4 H4B 109.1 . . ?
C3 C4 H4B 109.1 . . ?
H4A C4 H4B 107.9 . . ?
C6 C5 N1 116.5(4) . . ?
C6 C5 H5A 108.2 . . ?
N1 C5 H5A 108.2 . . ?
C6 C5 H5B 108.2 . . ?
N1 C5 H5B 108.2 . . ?
H5A C5 H5B 107.3 . . ?
O3 C6 O2 121.9(4) . . ?
O3 C6 C5 123.2(4) . . ?
O2 C6 C5 114.9(4) . . ?
O3 C6 Eu1 55.1(2) . . ?
O2 C6 Eu1 67.2(2) . . ?
C5 C6 Eu1 172.8(3) . . ?
N1 C7 H7A 109.5 . . ?
N1 C7 H7B 109.5 . . ?
H7A C7 H7B 109.5 . . ?
N1 C7 H7C 109.5 . . ?
H7A C7 H7C 109.5 . . ?
H7B C7 H7C 109.5 . . ?
C9 C8 N2 112.0(4) . . ?
C9 C8 H8A 109.2 . . ?
N2 C8 H8A 109.2 . . ?
C9 C8 H8B 109.2 . . ?
N2 C8 H8B 109.2 . . ?
H8A C8 H8B 107.9 . . ?
O4 C9 C8 111.7(5) . . ?
O4 C9 H9A 109.3 . . ?
C8 C9 H9A 109.3 . . ?
O4 C9 H9B 109.3 . . ?
C8 C9 H9B 109.3 . . ?
H9A C9 H9B 107.9 . . ?
O4 C10 C11 110.8(4) . . ?
O4 C10 H10A 109.5 . . ?
C11 C10 H10A 109.5 . . ?
O4 C10 H10B 109.5 . . ?
C11 C10 H10B 109.5 . . ?
H10A C10 H10B 108.1 . . ?
C10 C11 N2 112.6(4) . . ?
C10 C11 H11A 109.1 . . ?
N2 C11 H11A 109.1 . . ?
C10 C11 H11B 109.1 . . ?
N2 C11 H11B 109.1 . . ?
H11A C11 H11B 107.8 . . ?
N2 C12 C13 117.3(3) . . ?
N2 C12 H12A 108.0 . . ?
C13 C12 H12A 108.0 . . ?
N2 C12 H12B 108.0 . . ?
C13 C12 H12B 108.0 . . ?
H12A C12 H12B 107.2 . . ?
O5 C13 O6 127.6(4) . . ?
O5 C13 C12 119.6(4) . . ?
O6 C13 C12 112.8(4) . . ?
N2 C14 H14A 109.5 . . ?
N2 C14 H14B 109.5 . . ?
H14A C14 H14B 109.5 . . ?
N2 C14 H14C 109.5 . . ?
H14A C14 H14C 109.5 . . ?
H14B C14 H14C 109.5 . . ?
C16 C15 N3 111.5(4) . . ?
C16 C15 H15A 109.3 . . ?
N3 C15 H15A 109.3 . . ?
C16 C15 H15B 109.3 . . ?
N3 C15 H15B 109.3 . . ?
H15A C15 H15B 108.0 . . ?
O7 C16 C15 112.4(6) . . ?
O7 C16 H16A 109.1 . . ?
C15 C16 H16A 109.1 . . ?
O7 C16 H16B 109.1 . . ?
C15 C16 H16B 109.1 . . ?
H16A C16 H16B 107.9 . . ?
O7 C17 C18 111.0(5) . . ?
O7 C17 H17A 109.4 . . ?
C18 C17 H17A 109.4 . . ?
O7 C17 H17B 109.4 . . ?
C18 C17 H17B 109.4 . . ?
H17A C17 H17B 108.0 . . ?
C17 C18 N3 112.7(5) . . ?
C17 C18 H18A 109.0 . . ?
N3 C18 H18A 109.0 . . ?
C17 C18 H18B 109.0 . . ?
N3 C18 H18B 109.0 . . ?
H18A C18 H18B 107.8 . . ?
C20 C19 N3 118.0(4) . . ?
C20 C19 H19A 107.8 . . ?
N3 C19 H19A 107.8 . . ?
C20 C19 H19B 107.8 . . ?
N3 C19 H19B 107.8 . . ?
H19A C19 H19B 107.2 . . ?
O8 C20 O9 121.9(4) . . ?
O8 C20 C19 115.4(4) . . ?
O9 C20 C19 122.7(4) . . ?
O8 C20 Eu1 61.5(2) . . ?
O9 C20 Eu1 61.0(2) . . ?
C19 C20 Eu1 170.7(3) . . ?
N3 C21 H21A 109.5 . . ?
N3 C21 H21B 109.5 . . ?
H21A C21 H21B 109.5 . . ?
N3 C21 H21C 109.5 . . ?
H21A C21 H21C 109.5 . . ?
H21B C21 H21C 109.5 . . ?
F1 C22 F3 108.8(6) . . ?
F1 C22 F2 106.6(6) . . ?
F3 C22 F2 109.0(5) . . ?
F1 C22 S1 110.9(5) . . ?
F3 C22 S1 110.7(5) . . ?
F2 C22 S1 110.8(5) . . ?
F6 C23 F4 115.1(8) . . ?
F6 C23 F5 112.6(8) . . ?
F4 C23 F5 108.7(6) . . ?
F6 C23 S2 109.4(5) . . ?
F4 C23 S2 106.0(7) . . ?
F5 C23 S2 104.2(6) . . ?
F7 C24 F9 108.6(5) . . ?
F7 C24 F8 109.3(5) . . ?
F9 C24 F8 108.8(5) . . ?
F7 C24 S3 110.1(4) . . ?
F9 C24 S3 110.1(4) . . ?
F8 C24 S3 109.9(4) . . ?
F12 C25 F10 107.9(6) . . ?
F12 C25 F11 109.1(5) . . ?
F10 C25 F11 107.0(5) . . ?
F12 C25 S4 109.8(4) . . ?
F10 C25 S4 112.0(4) . . ?
F11 C25 S4 111.1(5) . . ?
F15B C26 F13B 110.5(6) . . ?
F15B C26 F14A 57.2(5) . . ?
F13B C26 F14A 141.0(6) . . ?
F15B C26 F14B 108.9(6) . . ?
F13B C26 F14B 110.0(6) . . ?
F14A C26 F14B 54.3(5) . . ?
F15B C26 F13A 143.0(6) . . ?
F13B C26 F13A 57.8(5) . . ?
F14A C26 F13A 107.5(6) . . ?
F14B C26 F13A 55.7(5) . . ?
F15B C26 F15A 56.8(5) . . ?
F13B C26 F15A 54.2(5) . . ?
F14A C26 F15A 106.6(6) . . ?
F14B C26 F15A 132.1(6) . . ?
F13A C26 F15A 105.9(5) . . ?
F15B C26 S5 107.4(4) . . ?
F13B C26 S5 107.3(4) . . ?
F14A C26 S5 111.7(4) . . ?
F14B C26 S5 112.7(4) . . ?
F13A C26 S5 109.6(4) . . ?
F15A C26 S5 115.2(4) . . ?
C4 N1 C7 110.0(3) . . ?
C4 N1 C5 106.8(3) . . ?
C7 N1 C5 109.5(3) . . ?
C4 N1 C1 108.7(3) . . ?
C7 N1 C1 111.3(3) . . ?
C5 N1 C1 110.4(3) . . ?
C14 N2 C12 110.1(3) . . ?
C14 N2 C11 110.0(4) . . ?
C12 N2 C11 106.6(3) . . ?
C14 N2 C8 112.6(4) . . ?
C12 N2 C8 110.7(3) . . ?
C11 N2 C8 106.6(3) . . ?
C21 N3 C18 107.4(4) . . ?
C21 N3 C19 110.2(4) . . ?
C18 N3 C19 110.4(4) . . ?
C21 N3 C15 109.8(4) . . ?
C18 N3 C15 108.0(4) . . ?
C19 N3 C15 110.9(4) . . ?
S2 N4 S1 126.5(3) . . ?
S3 N5 S4 124.0(2) . . ?
O21B N6 S5 166.3(7) . 3 ?
O21B N6 S5 53.3(4) . . ?
S5 N6 S5 118.8(5) 3 . ?
O21B N6 O20A 141.8(7) . 3 ?
S5 N6 O20A 50.7(4) 3 3 ?
S5 N6 O20A 152.9(7) . 3 ?
O21B N6 N6 111.3(8) . 3 ?
S5 N6 N6 59.7(5) 3 3 ?
S5 N6 N6 59.1(5) . 3 ?
O20A N6 N6 104.9(8) 3 3 ?
C2 O1 C3 108.7(4) . . ?
C6 O2 Eu1 87.5(3) . . ?
C6 O3 Eu1 100.7(3) . . ?
C10 O4 C9 108.2(4) . . ?
C13 O5 Eu1 139.2(3) . . ?
C16 O7 C17 109.4(5) . . ?
C20 O8 Eu1 92.2(2) . . ?
C20 O9 Eu1 92.6(3) . . ?
S5 O20A N6 63.8(4) . 3 ?
S5 O21B N6 68.9(4) . . ?
O13 S1 O12 118.6(3) . . ?
O13 S1 N4 115.7(3) . . ?
O12 S1 N4 108.5(3) . . ?
O13 S1 C22 106.5(3) . . ?
O12 S1 C22 104.0(3) . . ?
N4 S1 C22 101.4(3) . . ?
O15 S2 O14 118.7(3) . . ?
O15 S2 N4 110.3(3) . . ?
O14 S2 N4 117.0(3) . . ?
O15 S2 C23 102.0(4) . . ?
O14 S2 C23 105.6(4) . . ?
N4 S2 C23 100.0(3) . . ?
O17 S3 O16 117.6(2) . . ?
O17 S3 N5 116.8(2) . . ?
O16 S3 N5 108.02(19) . . ?
O17 S3 C24 105.6(2) . . ?
O16 S3 C24 103.7(2) . . ?
N5 S3 C24 103.3(2) . . ?
O19 S4 O18 118.8(2) . . ?
O19 S4 N5 108.9(2) . . ?
O18 S4 N5 116.3(2) . . ?
O19 S4 C25 103.6(3) . . ?
O18 S4 C25 103.8(3) . . ?
N5 S4 C25 103.1(2) . . ?
O20A S5 O21B 141.5(5) . . ?
O21B S5 O20B 122.7(6) . . ?
O20A S5 O21A 117.5(5) . . ?
O20B S5 O21A 83.6(5) . . ?
O20A S5 N6 65.4(5) . 3 ?
O21B S5 N6 117.7(5) . 3 ?
O20B S5 N6 104.2(5) . 3 ?
O21A S5 N6 154.6(4) . 3 ?
O20A S5 N6 119.2(5) . . ?
O21B S5 N6 57.8(4) . . ?
O20B S5 N6 150.6(5) . . ?
O21A S5 N6 100.3(4) . . ?
N6 S5 N6 61.2(5) 3 . ?
O20A S5 C26 109.7(4) . . ?
O21B S5 C26 107.5(4) . . ?
O20B S5 C26 102.0(4) . . ?
O21A S5 C26 102.8(3) . . ?
N6 S5 C26 99.2(3) 3 . ?
N6 S5 C26 105.5(4) . . ?
O22A S6 O22B 127.9(6) . . ?
O22B S6 O23B 121.6(7) . . ?
O22A S6 O23A 122.3(5) . . ?
O22B S6 O23A 49.2(6) . . ?
O23B S6 O23A 95.1(6) . . ?
O22A S6 N7 128.8(5) . . ?
O22B S6 N7 57.3(6) . . ?
O23B S6 N7 156.5(6) . . ?
O23A S6 N7 98.1(5) . . ?
O22A S6 C27 112.2(4) . . ?
O22B S6 C27 115.9(5) . . ?
O23B S6 C27 98.8(5) . . ?
O23A S6 C27 82.8(4) . . ?
N7 S6 C27 102.1(4) . . ?
F18B C27 F17A 63.8(6) . . ?
F18B C27 F16A 130.3(8) . . ?
F17A C27 F16A 113.5(7) . . ?
F18B C27 F16B 114.2(8) . . ?
F17A C27 F16B 125.5(8) . . ?
F18B C27 F17B 109.9(7) . . ?
F17A C27 F17B 46.3(5) . . ?
F16A C27 F17B 87.5(7) . . ?
F16B C27 F17B 109.7(7) . . ?
F17A C27 F18A 99.7(6) . . ?
F16A C27 F18A 106.6(7) . . ?
F16B C27 F18A 84.7(7) . . ?
F17B C27 F18A 145.7(6) . . ?
F18B C27 S6 113.0(6) . . ?
F17A C27 S6 123.1(5) . . ?
F16A C27 S6 108.2(6) . . ?
F16B C27 S6 107.9(6) . . ?
F17B C27 S6 101.3(4) . . ?
F18A C27 S6 103.6(5) . . ?
O22B N7 S6 54.6(4) . . ?
S6 O22B N7 68.1(5) . . ?
O5 Eu1 O10 77.12(11) . . ?
O5 Eu1 O11 142.77(11) . . ?
O10 Eu1 O11 72.93(11) . . ?
O5 Eu1 O9 125.64(10) . . ?
O10 Eu1 O9 91.04(12) . . ?
O11 Eu1 O9 76.92(12) . . ?
O5 Eu1 O3 76.63(10) . . ?
O10 Eu1 O3 71.51(11) . . ?
O11 Eu1 O3 73.28(11) . . ?
O9 Eu1 O3 148.75(10) . . ?
O5 Eu1 O8 73.81(10) . . ?
O10 Eu1 O8 70.34(11) . . ?
O11 Eu1 O8 114.86(12) . . ?
O9 Eu1 O8 52.51(10) . . ?
O3 Eu1 O8 135.77(11) . . ?
O5 Eu1 O2 68.08(10) . . ?
O10 Eu1 O2 115.72(11) . . ?
O11 Eu1 O2 106.05(11) . . ?
O9 Eu1 O2 152.96(10) . . ?
O3 Eu1 O2 49.27(9) . . ?
O8 Eu1 O2 138.07(9) . . ?
O5 Eu1 C20 99.99(12) . . ?
O10 Eu1 C20 77.84(13) . . ?
O11 Eu1 C20 94.86(13) . . ?
O9 Eu1 C20 26.42(12) . . ?
O3 Eu1 C20 149.17(12) . . ?
O8 Eu1 C20 26.25(12) . . ?
O2 Eu1 C20 157.55(10) . . ?
O5 Eu1 C6 68.97(11) . . ?
O10 Eu1 C6 92.40(12) . . ?
O11 Eu1 C6 90.53(12) . . ?
O9 Eu1 C6 165.39(10) . . ?
O3 Eu1 C6 24.10(11) . . ?
O8 Eu1 C6 141.67(11) . . ?
O2 Eu1 C6 25.28(10) . . ?
C20 Eu1 C6 166.88(12) . . ?

loop_
_geom_bond_atom_site_label_1
_geom_bond_atom_site_label_2
_geom_bond_distance
_geom_bond_site_symmetry_2
_geom_bond_publ_flag
C1 C2 1.505(6) . ?
C1 N1 1.528(5) . ?
C1 H1A 0.9900 . ?
C1 H1B 0.9900 . ?
C2 O1 1.423(7) . ?
C2 H2A 0.9900 . ?
C2 H2B 0.9900 . ?
C3 O1 1.424(7) . ?
C3 C4 1.519(7) . ?
C3 H3A 0.9900 . ?
C3 H3B 0.9900 . ?
C4 N1 1.504(6) . ?
C4 H4A 0.9900 . ?
C4 H4B 0.9900 . ?
C5 C6 1.502(6) . ?
C5 N1 1.519(5) . ?
C5 H5A 0.9900 . ?
C5 H5B 0.9900 . ?
C6 O3 1.238(5) . ?
C6 O2 1.273(5) . ?
C6 Eu1 2.979(4) . ?
C7 N1 1.510(5) . ?
C7 H7A 0.9800 . ?
C7 H7B 0.9800 . ?
C7 H7C 0.9800 . ?
C8 C9 1.482(7) . ?
C8 N2 1.533(5) . ?
C8 H8A 0.9900 . ?
C8 H8B 0.9900 . ?
C9 O4 1.421(7) . ?
C9 H9A 0.9900 . ?
C9 H9B 0.9900 . ?
C10 O4 1.419(6) . ?
C10 C11 1.494(7) . ?
C10 H10A 0.9900 . ?
C10 H10B 0.9900 . ?
C11 N2 1.529(6) . ?
C11 H11A 0.9900 . ?
C11 H11B 0.9900 . ?
C12 N2 1.495(5) . ?
C12 C13 1.530(6) . ?
C12 H12A 0.9900 . ?
C12 H12B 0.9900 . ?
C13 O5 1.247(5) . ?
C13 O6 1.253(5) . ?
C14 N2 1.485(6) . ?
C14 H14A 0.9800 . ?
C14 H14B 0.9800 . ?
C14 H14C 0.9800 . ?
C15 C16 1.473(8) . ?
C15 N3 1.536(6) . ?
C15 H15A 0.9900 . ?
C15 H15B 0.9900 . ?
C16 O7 1.435(9) . ?
C16 H16A 0.9900 . ?
C16 H16B 0.9900 . ?
C17 O7 1.440(7) . ?
C17 C18 1.481(9) . ?
C17 H17A 0.9900 . ?
C17 H17B 0.9900 . ?
C18 N3 1.509(7) . ?
C18 H18A 0.9900 . ?
C18 H18B 0.9900 . ?
C19 C20 1.507(6) . ?
C19 N3 1.530(6) . ?
C19 H19A 0.9900 . ?
C19 H19B 0.9900 . ?
C20 O8 1.253(6) . ?
C20 O9 1.261(5) . ?
C20 Eu1 2.832(5) . ?
C21 N3 1.483(7) . ?
C21 H21A 0.9800 . ?
C21 H21B 0.9800 . ?
C21 H21C 0.9800 . ?
C22 F1 1.304(8) . ?
C22 F3 1.313(7) . ?
C22 F2 1.314(8) . ?
C22 S1 1.847(7) . ?
C23 F6 1.241(10) . ?
C23 F4 1.313(11) . ?
C23 F5 1.346(8) . ?
C23 S2 1.913(8) . ?
C24 F7 1.320(6) . ?
C24 F9 1.328(7) . ?
C24 F8 1.329(7) . ?
C24 S3 1.827(5) . ?
C25 F12 1.298(7) . ?
C25 F10 1.316(7) . ?
C25 F11 1.321(8) . ?
C25 S4 1.844(6) . ?
C26 F15B 1.305(6) . ?
C26 F13B 1.308(6) . ?
C26 F14A 1.312(6) . ?
C26 F14B 1.319(6) . ?
C26 F13A 1.323(6) . ?
C26 F15A 1.330(6) . ?
C26 S5 1.824(5) . ?
N4 S2 1.559(4) . ?
N4 S1 1.571(4) . ?
N5 S3 1.575(4) . ?
N5 S4 1.579(4) . ?
N6 O21B 1.464(11) . ?
N6 S5 1.606(8) 3 ?
N6 S5 1.615(8) . ?
N6 O20A 1.627(12) 3 ?
N6 N6 1.640(16) 3 ?
O2 Eu1 2.748(3) . ?
O3 Eu1 2.488(3) . ?
O5 Eu1 2.380(3) . ?
O8 Eu1 2.491(3) . ?
O9 Eu1 2.479(3) . ?
O10 Eu1 2.431(3) . ?
O11 Eu1 2.447(3) . ?
O12 S1 1.423(4) . ?
O13 S1 1.422(5) . ?
O14 S2 1.419(4) . ?
O15 S2 1.408(4) . ?
O16 S3 1.430(3) . ?
O17 S3 1.428(3) . ?
O18 S4 1.429(4) . ?
O19 S4 1.421(4) . ?
O20A S5 1.385(6) . ?
O20A N6 1.627(12) 3 ?
O21A S5 1.457(6) . ?
O20B S5 1.428(6) . ?
O21B S5 1.389(6) . ?
S5 N6 1.606(8) 3 ?
S6 O22A 1.374(5) . ?
S6 O22B 1.402(7) . ?
S6 O23B 1.434(6) . ?
S6 O23A 1.522(7) . ?
S6 N7 1.595(6) . ?
S6 C27 1.798(5) . ?
C27 F18B 1.261(7) . ?
C27 F17A 1.290(6) . ?
C27 F16A 1.322(7) . ?
C27 F16B 1.322(7) . ?
C27 F17B 1.369(7) . ?
C27 F18A 1.371(7) . ?
N7 O22B 1.447(15) . ?
